data_7237746
loop_
_publ_author_name
'Zhang, Hao'
'Nie, Yong'
'Miao, Jinling'
'Zhang, Dengqing'
'Li, Yexin'
'Liu, Guangning'
'Sun, Guoxin'
'Jiang, Xuchuan'

_publ_section_title
;
 Fluorination of the tetraphenylethene core: synthesis,
 aggregation-induced emission, reversible mechanofluorochromism and
 thermofluorochromism of fluorinated tetraphenylethene derivatives
;
_journal_issue 11
_journal_name_full 'Journal of Materials Chemistry C'
_journal_page_first 3306
_journal_paper_doi 10.1039/C9TC00511K
_journal_volume 7
_journal_year 2019
_chemical_formula_moiety 'C26 H18 F2'
_chemical_formula_sum 'C26 H18 F2'
_chemical_formula_weight 368.40
_space_group_crystal_system monoclinic
_space_group_IT_number 4
_space_group_name_Hall 'P 2yb'
_space_group_name_H-M_alt 'P 1 21 1'
_atom_sites_solution_hydrogens geom
_audit_creation_date 2018-11-28
_audit_creation_method
;
Olex2 1.2
(compiled 2018.05.29 svn.r3508 for OlexSys, GUI svn.r5506)
;
_audit_update_record
;
2018-12-05 deposited with the CCDC.	2019-02-13 downloaded from the CCDC.
;
_cell_angle_alpha 90
_cell_angle_beta 108.551(3)
_cell_angle_gamma 90
_cell_formula_units_Z 2
_cell_length_a 9.9332(8)
_cell_length_b 9.5602(8)
_cell_length_c 10.8668(9)
_cell_measurement_reflns_used 1501
_cell_measurement_temperature 298(2)
_cell_measurement_theta_max 21.939
_cell_measurement_theta_min 2.426
_cell_volume 978.33(14)
_computing_cell_refinement 'Bruker SMART'
_computing_data_collection 'Bruker SMART'
_computing_data_reduction 'Bruker SAINT'
_computing_molecular_graphics 'Olex2 (Dolomanov et al., 2009)'
_computing_publication_material 'Olex2 (Dolomanov et al., 2009)'
_computing_structure_refinement 'ShelXL (Sheldrick, 2015)'
_computing_structure_solution 'SHELXS-97 (Sheldrick, 1990)'
_diffrn_ambient_temperature 298.15
_diffrn_measured_fraction_theta_full 0.991
_diffrn_measured_fraction_theta_max 0.991
_diffrn_measurement_device_type 'CCD area detector'
_diffrn_measurement_method 'phi and omega scans'
_diffrn_radiation_type MoK\a
_diffrn_radiation_wavelength 0.71073
_diffrn_reflns_av_R_equivalents 0.0921
_diffrn_reflns_av_unetI/netI 0.0874
_diffrn_reflns_Laue_measured_fraction_full 0.991
_diffrn_reflns_Laue_measured_fraction_max 0.991
_diffrn_reflns_limit_h_max 11
_diffrn_reflns_limit_h_min -11
_diffrn_reflns_limit_k_max 11
_diffrn_reflns_limit_k_min -6
_diffrn_reflns_limit_l_max 12
_diffrn_reflns_limit_l_min -12
_diffrn_reflns_number 4839
_diffrn_reflns_point_group_measured_fraction_full 0.839
_diffrn_reflns_point_group_measured_fraction_max 0.839
_diffrn_reflns_theta_full 25.013
_diffrn_reflns_theta_max 25.013
_diffrn_reflns_theta_min 2.422
_exptl_absorpt_coefficient_mu 0.084
_exptl_absorpt_correction_T_max 0.9702
_exptl_absorpt_correction_T_min 0.9614
_exptl_absorpt_correction_type multi-scan
_exptl_absorpt_process_details sadabs
_exptl_crystal_colour colorless
_exptl_crystal_density_diffrn 1.251
_exptl_crystal_density_meas ?
_exptl_crystal_density_method 'not measured'
_exptl_crystal_description block
_exptl_crystal_F_000 384
_exptl_crystal_size_max 0.47
_exptl_crystal_size_mid 0.38
_exptl_crystal_size_min 0.36
_refine_diff_density_max 0.453
_refine_diff_density_min -0.259
_refine_diff_density_rms 0.066
_refine_ls_abs_structure_details
;
 Flack x determined using 590 quotients [(I+)-(I-)]/[(I+)+(I-)]
 (Parsons, Flack and Wagner, Acta Cryst. B69 (2013) 249-259).
;
_refine_ls_abs_structure_Flack 0.8(10)
_refine_ls_extinction_method none
_refine_ls_goodness_of_fit_ref 1.079
_refine_ls_hydrogen_treatment constr
_refine_ls_matrix_type full
_refine_ls_number_parameters 260
_refine_ls_number_reflns 2903
_refine_ls_number_restraints 1
_refine_ls_restrained_S_all 1.079
_refine_ls_R_factor_all 0.1197
_refine_ls_R_factor_gt 0.0808
_refine_ls_shift/su_max 0.000
_refine_ls_shift/su_mean 0.000
_refine_ls_structure_factor_coef Fsqd
_refine_ls_weighting_details 'w=1/[\s^2^(Fo^2^)+(0.1369P)^2^] where P=(Fo^2^+2Fc^2^)/3'
_refine_ls_weighting_scheme calc
_refine_ls_wR_factor_gt 0.2053
_refine_ls_wR_factor_ref 0.2358
_reflns_Friedel_coverage 0.589
_reflns_Friedel_fraction_full 0.665
_reflns_Friedel_fraction_max 0.665
_reflns_number_gt 1886
_reflns_number_total 2903
_reflns_threshold_expression 'I > 2\s(I)'
_cod_data_source_file c9tc00511k2.cif
_cod_data_source_block 170823f
_cod_depositor_comments
;
The following automatic conversions were performed:

data item '_exptl_crystal_density_meas' value 'not measured' was
changed to '?' -- the value is perceived as not measured.

Automatic conversion script
Id: cif_fix_values 6909 2019-04-08 15:41:33Z antanas 
;
_cod_database_code 7237746
_shelx_shelxl_version_number 2014/7
_shelx_space_group_comment
;
The symmetry employed for this shelxl refinement is uniquely defined
by the following loop, which should always be used as a source of
symmetry information in preference to the above space-group names.
They are only intended as comments.
;
_shelx_estimated_absorpt_t_max 0.970
_shelx_estimated_absorpt_t_min 0.961
_olex2_refinement_description
;
1. Fixed Uiso
 At 1.2 times of:
  All C(H) groups
2. Uiso/Uaniso restraints and constraints
Uanis(F1) = Uanis(F1')
Uanis(F2) = Uanis(F2')
3. Others
 Sof(F1')=Sof(F2')=Sof(H4)=Sof(H6)=1-FVAR(1)
 Sof(F1)=Sof(F2)=Sof(H10)=Sof(H12)=FVAR(1)
4.a Aromatic/amide H refined with riding coordinates:
 C4(H4), C5(H5), C6(H6), C7(H7), C8(H8), C10(H10), C11(H11), C12(H12),
 C13(H13), C14(H14), C16(H16), C17(H17), C18(H18), C19(H19), C20(H20), C22(H22),
  C23(H23), C24(H24), C25(H25), C26(H26)
;
_olex2_submission_special_instructions 'No special instructions were received'

loop_
_space_group_symop_operation_xyz
'x, y, z'
'-x, y+1/2, -z'

loop_
_atom_site_label
_atom_site_type_symbol
_atom_site_fract_x
_atom_site_fract_y
_atom_site_fract_z
_atom_site_U_iso_or_equiv
_atom_site_adp_type
_atom_site_occupancy
_atom_site_site_symmetry_order
_atom_site_calc_flag
_atom_site_refinement_flags_posn
_atom_site_refinement_flags_occupancy
_atom_site_disorder_assembly
_atom_site_disorder_group
F1 F 0.0069(9) 0.3221(10) 0.7421(10) 0.131(3) Uani 0.726(7) 1 d . P A 1
F2 F -0.0933(10) 0.6631(13) 1.0033(11) 0.150(4) Uani 0.726(7) 1 d . P A 1
F1' F 0.256(2) 0.201(3) 0.602(3) 0.131(3) Uani 0.274(7) 1 d . P A 2
F2' F 0.025(3) 0.418(3) 0.212(3) 0.150(4) Uani 0.274(7) 1 d . P A 2
C1 C 0.2616(6) 0.4426(6) 0.7467(6) 0.0524(16) Uani 1 1 d . . . .
C2 C 0.3982(6) 0.4124(7) 0.8070(6) 0.0513(15) Uani 1 1 d . . . .
C3 C 0.1673(6) 0.4993(7) 0.8193(6) 0.0537(15) Uani 1 1 d . . . .
C4 C 0.0374(8) 0.4436(8) 0.8048(7) 0.0679(19) Uani 1 1 d . . . .
H4 H 0.0094 0.3648 0.7526 0.082 Uiso 0.274(7) 1 calc R P A 2
C5 C -0.0530(8) 0.4973(9) 0.8627(8) 0.074(2) Uani 1 1 d . . . .
H5 H -0.1426 0.4584 0.8478 0.089 Uiso 1 1 calc R . . .
C6 C -0.0113(9) 0.6090(10) 0.9429(8) 0.079(2) Uani 1 1 d . . . .
H6 H -0.0705 0.6442 0.9868 0.095 Uiso 0.274(7) 1 calc R P A 2
C7 C 0.1187(9) 0.6704(10) 0.9594(9) 0.082(2) Uani 1 1 d . . . .
H7 H 0.1459 0.7491 1.0117 0.099 Uiso 1 1 calc R . . .
C8 C 0.2063(8) 0.6156(8) 0.8994(7) 0.0676(18) Uani 1 1 d . . . .
H8 H 0.2946 0.6565 0.9120 0.081 Uiso 1 1 calc R . . .
C9 C 0.1930(6) 0.4263(7) 0.6070(6) 0.0544(16) Uani 1 1 d . . . .
C10 C 0.2039(7) 0.3055(8) 0.5403(7) 0.069(2) Uani 1 1 d . . . .
H10 H 0.2536 0.2298 0.5869 0.083 Uiso 0.726(7) 1 calc R P A 1
C11 C 0.1446(8) 0.2934(10) 0.4093(8) 0.084(2) Uani 1 1 d . . . .
H11 H 0.1559 0.2118 0.3670 0.100 Uiso 1 1 calc R . . .
C12 C 0.0691(9) 0.4015(13) 0.3419(8) 0.091(3) Uani 1 1 d . . . .
H12 H 0.0301 0.3946 0.2522 0.109 Uiso 0.726(7) 1 calc R P A 1
C13 C 0.0486(9) 0.5216(11) 0.4030(8) 0.089(3) Uani 1 1 d . . . .
H13 H -0.0071 0.5939 0.3559 0.107 Uiso 1 1 calc R . . .
C14 C 0.1112(7) 0.5330(8) 0.5338(7) 0.071(2) Uani 1 1 d . . . .
H14 H 0.0986 0.6147 0.5753 0.085 Uiso 1 1 calc R . . .
C15 C 0.4926(7) 0.3795(7) 0.7284(6) 0.0525(15) Uani 1 1 d . . . .
C16 C 0.5711(7) 0.2566(8) 0.7483(7) 0.0681(19) Uani 1 1 d . . . .
H16 H 0.5654 0.1945 0.8124 0.082 Uiso 1 1 calc R . . .
C17 C 0.6563(8) 0.2255(10) 0.6756(8) 0.081(2) Uani 1 1 d . . . .
H17 H 0.7050 0.1409 0.6875 0.097 Uiso 1 1 calc R . . .
C18 C 0.6704(9) 0.3197(12) 0.5842(8) 0.089(3) Uani 1 1 d . . . .
H18 H 0.7292 0.2983 0.5352 0.106 Uiso 1 1 calc R . . .
C19 C 0.5996(9) 0.4426(10) 0.5652(7) 0.083(2) Uani 1 1 d . . . .
H19 H 0.6097 0.5054 0.5033 0.100 Uiso 1 1 calc R . . .
C20 C 0.5113(7) 0.4748(8) 0.6388(6) 0.0617(17) Uani 1 1 d . . . .
H20 H 0.4648 0.5606 0.6278 0.074 Uiso 1 1 calc R . . .
C21 C 0.4684(7) 0.4133(8) 0.9499(6) 0.0602(17) Uani 1 1 d . . . .
C22 C 0.5980(7) 0.4775(9) 1.0021(7) 0.0683(19) Uani 1 1 d . . . .
H22 H 0.6380 0.5213 0.9456 0.082 Uiso 1 1 calc R . . .
C23 C 0.6712(9) 0.4807(11) 1.1310(8) 0.095(3) Uani 1 1 d . . . .
H23 H 0.7588 0.5252 1.1620 0.114 Uiso 1 1 calc R . . .
C24 C 0.6109(14) 0.4156(15) 1.2150(9) 0.111(4) Uani 1 1 d . . . .
H24 H 0.6586 0.4152 1.3038 0.133 Uiso 1 1 calc R . . .
C25 C 0.4824(16) 0.3526(12) 1.1676(9) 0.109(4) Uani 1 1 d . . . .
H25 H 0.4423 0.3106 1.2248 0.131 Uiso 1 1 calc R . . .
C26 C 0.4078(10) 0.3496(9) 1.0319(7) 0.082(3) Uani 1 1 d . . . .
H26 H 0.3201 0.3055 1.0000 0.098 Uiso 1 1 calc R . . .

loop_
_atom_site_aniso_label
_atom_site_aniso_U_11
_atom_site_aniso_U_22
_atom_site_aniso_U_33
_atom_site_aniso_U_23
_atom_site_aniso_U_13
_atom_site_aniso_U_12
F1 0.118(5) 0.114(6) 0.190(8) -0.056(6) 0.088(6) -0.038(5)
F2 0.135(6) 0.168(9) 0.178(8) -0.056(7) 0.093(6) 0.005(6)
F1' 0.118(5) 0.114(6) 0.190(8) -0.056(6) 0.088(6) -0.038(5)
F2' 0.135(6) 0.168(9) 0.178(8) -0.056(7) 0.093(6) 0.005(6)
C1 0.059(4) 0.051(4) 0.053(4) -0.001(3) 0.026(3) -0.003(3)
C2 0.056(4) 0.054(4) 0.048(3) -0.001(3) 0.022(3) 0.001(3)
C3 0.056(3) 0.055(4) 0.056(4) 0.000(3) 0.026(3) 0.002(3)
C4 0.074(4) 0.060(4) 0.080(5) -0.015(4) 0.039(4) -0.007(3)
C5 0.069(4) 0.081(5) 0.087(5) 0.002(5) 0.046(4) -0.003(4)
C6 0.078(5) 0.091(6) 0.080(5) -0.001(5) 0.042(4) 0.021(4)
C7 0.074(5) 0.083(6) 0.093(6) -0.030(4) 0.030(4) 0.011(4)
C8 0.061(4) 0.073(5) 0.069(4) -0.015(4) 0.021(3) -0.001(4)
C9 0.049(3) 0.061(4) 0.053(4) -0.004(3) 0.016(3) 0.000(3)
C10 0.068(4) 0.058(4) 0.075(5) -0.012(4) 0.014(4) -0.002(3)
C11 0.073(4) 0.101(7) 0.072(5) -0.033(5) 0.017(4) -0.020(5)
C12 0.080(5) 0.134(9) 0.050(4) -0.006(5) 0.008(4) -0.002(5)
C13 0.075(5) 0.102(7) 0.073(5) 0.011(5) 0.001(4) 0.009(5)
C14 0.063(4) 0.080(5) 0.064(5) -0.002(4) 0.013(4) 0.004(4)
C15 0.051(3) 0.060(4) 0.049(3) 0.000(3) 0.020(3) 0.002(3)
C16 0.063(4) 0.080(5) 0.065(4) 0.002(4) 0.027(4) 0.009(4)
C17 0.073(5) 0.095(6) 0.080(5) -0.014(5) 0.030(4) 0.025(4)
C18 0.077(5) 0.132(8) 0.065(5) -0.005(5) 0.035(4) 0.015(5)
C19 0.088(5) 0.108(7) 0.066(5) 0.001(4) 0.044(4) -0.002(5)
C20 0.065(4) 0.075(4) 0.049(4) -0.003(3) 0.024(3) 0.006(3)
C21 0.063(4) 0.067(4) 0.053(4) 0.000(3) 0.022(3) 0.015(3)
C22 0.065(4) 0.088(5) 0.050(4) 0.001(3) 0.016(3) 0.013(4)
C23 0.077(5) 0.129(8) 0.065(5) -0.027(5) 0.003(4) 0.018(5)
C24 0.115(8) 0.150(10) 0.066(6) 0.014(6) 0.027(6) 0.046(8)
C25 0.163(10) 0.116(8) 0.073(6) 0.031(5) 0.072(7) 0.068(8)
C26 0.098(5) 0.099(7) 0.064(5) 0.020(4) 0.048(4) 0.027(5)

loop_
_atom_type_symbol
_atom_type_description
_atom_type_scat_dispersion_real
_atom_type_scat_dispersion_imag
_atom_type_scat_source
C C 0.0033 0.0016 'International Tables Vol C Tables 4.2.6.8 and 6.1.1.4'
H H 0.0000 0.0000 'International Tables Vol C Tables 4.2.6.8 and 6.1.1.4'
F F 0.0171 0.0103 'International Tables Vol C Tables 4.2.6.8 and 6.1.1.4'

loop_
_geom_angle_atom_site_label_1
_geom_angle_atom_site_label_2
_geom_angle_atom_site_label_3
_geom_angle
C2 C1 C3 121.7(5)
C2 C1 C9 123.4(6)
C9 C1 C3 114.9(5)
C1 C2 C15 119.4(5)
C1 C2 C21 125.2(6)
C21 C2 C15 115.4(5)
C4 C3 C1 121.6(6)
C4 C3 C8 116.8(6)
C8 C3 C1 121.5(6)
F1 C4 C3 117.1(7)
F1 C4 C5 119.5(7)
C3 C4 H4 118.5
C5 C4 C3 123.0(7)
C5 C4 H4 118.5
C4 C5 H5 120.5
C4 C5 C6 119.1(7)
C6 C5 H5 120.5
F2 C6 C5 121.5(9)
F2 C6 C7 118.4(9)
C5 C6 H6 120.0
C5 C6 C7 120.1(7)
C7 C6 H6 120.0
C6 C7 H7 120.2
C8 C7 C6 119.6(8)
C8 C7 H7 120.2
C3 C8 H8 119.3
C7 C8 C3 121.4(7)
C7 C8 H8 119.3
C10 C9 C1 122.9(6)
C10 C9 C14 116.3(6)
C14 C9 C1 120.8(6)
F1' C10 C9 118.9(13)
F1' C10 C11 118.1(14)
C9 C10 H10 118.7
C11 C10 C9 122.5(8)
C11 C10 H10 118.7
C10 C11 H11 120.5
C12 C11 C10 118.9(8)
C12 C11 H11 120.5
F2' C12 C13 111.0(15)
C11 C12 F2' 126.9(15)
C11 C12 H12 119.3
C11 C12 C13 121.4(7)
C13 C12 H12 119.3
C12 C13 H13 120.6
C14 C13 C12 118.8(8)
C14 C13 H13 120.6
C9 C14 H14 119.0
C13 C14 C9 121.9(8)
C13 C14 H14 119.0
C16 C15 C2 120.9(6)
C20 C15 C2 120.9(6)
C20 C15 C16 118.1(6)
C15 C16 H16 119.5
C17 C16 C15 121.0(7)
C17 C16 H16 119.5
C16 C17 H17 120.0
C16 C17 C18 119.9(8)
C18 C17 H17 120.0
C17 C18 H18 119.6
C19 C18 C17 120.7(8)
C19 C18 H18 119.6
C18 C19 H19 120.2
C18 C19 C20 119.7(8)
C20 C19 H19 120.2
C15 C20 C19 120.4(7)
C15 C20 H20 119.8
C19 C20 H20 119.8
C22 C21 C2 120.0(6)
C26 C21 C2 121.4(7)
C26 C21 C22 118.6(6)
C21 C22 H22 118.0
C23 C22 C21 124.0(8)
C23 C22 H22 118.0
C22 C23 H23 121.1
C22 C23 C24 117.8(9)
C24 C23 H23 121.1
C23 C24 H24 120.0
C25 C24 C23 120.0(9)
C25 C24 H24 120.0
C24 C25 H25 119.3
C24 C25 C26 121.3(10)
C26 C25 H25 119.3
C21 C26 C25 118.3(10)
C21 C26 H26 120.9
C25 C26 H26 120.9

loop_
_geom_bond_atom_site_label_1
_geom_bond_atom_site_label_2
_geom_bond_distance
F1 C4 1.331(10)
F2 C6 1.305(11)
F1' C10 1.22(3)
F2' C12 1.35(3)
C1 C2 1.337(8)
C1 C3 1.504(9)
C1 C9 1.462(8)
C2 C15 1.489(9)
C2 C21 1.486(8)
C3 C4 1.359(9)
C3 C8 1.389(9)
C4 H4 0.9300
C4 C5 1.352(10)
C5 H5 0.9300
C5 C6 1.357(12)
C6 H6 0.9300
C6 C7 1.377(12)
C7 H7 0.9300
C7 C8 1.347(10)
C8 H8 0.9300
C9 C10 1.385(10)
C9 C14 1.386(9)
C10 H10 0.9300
C10 C11 1.362(11)
C11 H11 0.9300
C11 C12 1.348(14)
C12 H12 0.9300
C12 C13 1.374(14)
C13 H13 0.9300
C13 C14 1.363(11)
C14 H14 0.9300
C15 C16 1.389(10)
C15 C20 1.388(9)
C16 H16 0.9300
C16 C17 1.363(10)
C17 H17 0.9300
C17 C18 1.380(13)
C18 H18 0.9300
C18 C19 1.351(13)
C19 H19 0.9300
C19 C20 1.397(10)
C20 H20 0.9300
C21 C22 1.375(10)
C21 C26 1.368(10)
C22 H22 0.9300
C22 C23 1.358(10)
C23 H23 0.9300
C23 C24 1.389(16)
C24 H24 0.9300
C24 C25 1.355(16)
C25 H25 0.9300
C25 C26 1.424(14)
C26 H26 0.9300

loop_
_geom_torsion_atom_site_label_1
_geom_torsion_atom_site_label_2
_geom_torsion_atom_site_label_3
_geom_torsion_atom_site_label_4
_geom_torsion
F1 C4 C5 C6 169.8(9)
F2 C6 C7 C8 179.2(8)
F1' C10 C11 C12 170.5(14)
F2' C12 C13 C14 -167.5(14)
C1 C2 C15 C16 -126.0(7)
C1 C2 C15 C20 58.1(9)
C1 C2 C21 C22 -133.6(7)
C1 C2 C21 C26 47.3(10)
C1 C3 C4 F1 11.6(11)
C1 C3 C4 C5 -176.0(7)
C1 C3 C8 C7 176.7(7)
C1 C9 C10 F1' 10.6(16)
C1 C9 C10 C11 -177.2(7)
C1 C9 C14 C13 178.6(7)
C2 C1 C3 C4 -131.0(7)
C2 C1 C3 C8 52.2(9)
C2 C1 C9 C10 49.0(9)
C2 C1 C9 C14 -131.6(7)
C2 C15 C16 C17 179.3(7)
C2 C15 C20 C19 -179.7(6)
C2 C21 C22 C23 -178.5(7)
C2 C21 C26 C25 178.9(7)
C3 C1 C2 C15 -169.8(6)
C3 C1 C2 C21 7.9(10)
C3 C1 C9 C10 -132.1(7)
C3 C1 C9 C14 47.2(8)
C3 C4 C5 C6 -2.5(12)
C4 C3 C8 C7 -0.2(10)
C4 C5 C6 F2 -178.6(9)
C4 C5 C6 C7 3.2(13)
C5 C6 C7 C8 -2.5(14)
C6 C7 C8 C3 1.0(13)
C8 C3 C4 F1 -171.5(8)
C8 C3 C4 C5 0.9(11)
C9 C1 C2 C15 8.9(9)
C9 C1 C2 C21 -173.4(6)
C9 C1 C3 C4 50.2(9)
C9 C1 C3 C8 -126.6(7)
C9 C10 C11 C12 -1.8(12)
C10 C9 C14 C13 -2.1(11)
C10 C11 C12 F2' 167.2(17)
C10 C11 C12 C13 -1.4(13)
C11 C12 C13 C14 2.8(14)
C12 C13 C14 C9 -0.9(13)
C14 C9 C10 F1' -168.7(13)
C14 C9 C10 C11 3.5(11)
C15 C2 C21 C22 44.1(9)
C15 C2 C21 C26 -134.9(7)
C15 C16 C17 C18 2.8(11)
C16 C15 C20 C19 4.3(10)
C16 C17 C18 C19 -0.4(12)
C17 C18 C19 C20 0.0(12)
C18 C19 C20 C15 -2.0(11)
C20 C15 C16 C17 -4.7(10)
C21 C2 C15 C16 56.1(8)
C21 C2 C15 C20 -119.8(7)
C21 C22 C23 C24 -0.2(13)
C22 C21 C26 C25 -0.2(11)
C22 C23 C24 C25 -0.6(15)
C23 C24 C25 C26 1.0(16)
C24 C25 C26 C21 -0.6(13)
C26 C21 C22 C23 0.6(12)
